data_7121578
loop_
_publ_author_name
'Bhattacharjee, Hridaynath'
'Dey, Subhayan'
'Zhu, Jianfeng'
'Sun, Wei'
'M\"uller, Jens'

_publ_section_title
;
 Strained azabora[2]ferrocenophanes.
;
_journal_issue 44
_journal_name_full 'Chemical communications (Cambridge, England)'
_journal_page_first 5562
_journal_page_last 5565
_journal_paper_doi 10.1039/c8cc02965b
_journal_volume 54
_journal_year 2018
_chemical_formula_moiety 'C25 H46 B Fe N Si3'
_chemical_formula_sum 'C25 H46 B Fe N Si3'
_chemical_formula_weight 511.56
_chemical_properties_physical Moisture-sensitive
_space_group_crystal_system monoclinic
_space_group_IT_number 14
_space_group_name_Hall '-P 2ybc'
_space_group_name_H-M_alt 'P 1 21/c 1'
_symmetry_space_group_name_Hall '-P 2ybc'
_symmetry_space_group_name_H-M 'P 1 21/c 1'
_atom_sites_solution_hydrogens geom
_audit_creation_method SHELXL-2014/7
_audit_update_record
;
2018-02-21 deposited with the CCDC.
2018-04-24 downloaded from the CCDC.
;
_cell_angle_alpha 90
_cell_angle_beta 95.939(2)
_cell_angle_gamma 90
_cell_formula_units_Z 4
_cell_length_a 16.4880(7)
_cell_length_b 9.3747(4)
_cell_length_c 18.1053(7)
_cell_measurement_reflns_used 7586
_cell_measurement_temperature 173(2)
_cell_measurement_theta_max 29.05
_cell_measurement_theta_min 2.45
_cell_volume 2783.5(2)
_computing_cell_refinement 'Bruker SAINT'
_computing_data_collection 'Bruker APEX2'
_computing_data_reduction 'Bruker SAINT'
_computing_molecular_graphics 'Bruker SHELXTL'
_computing_publication_material 'Bruker SHELXTL'
_computing_structure_refinement 'SHELXL-2014/7 (Sheldrick, 2014)'
_computing_structure_solution 'SHELXS-97 (Sheldrick 2008)'
_diffrn_ambient_temperature 173(2)
_diffrn_measured_fraction_theta_full 0.999
_diffrn_measured_fraction_theta_max 0.999
_diffrn_measurement_device_type 'Bruker APEX-II CCD'
_diffrn_measurement_method '\f and \w scans'
_diffrn_radiation_type MoK\a
_diffrn_radiation_wavelength 0.71073
_diffrn_reflns_av_R_equivalents 0.0415
_diffrn_reflns_av_unetI/netI 0.0477
_diffrn_reflns_Laue_measured_fraction_full 0.999
_diffrn_reflns_Laue_measured_fraction_max 0.999
_diffrn_reflns_limit_h_max 22
_diffrn_reflns_limit_h_min -22
_diffrn_reflns_limit_k_max 12
_diffrn_reflns_limit_k_min -12
_diffrn_reflns_limit_l_max 24
_diffrn_reflns_limit_l_min -24
_diffrn_reflns_number 28647
_diffrn_reflns_point_group_measured_fraction_full 0.999
_diffrn_reflns_point_group_measured_fraction_max 0.999
_diffrn_reflns_theta_full 25.242
_diffrn_reflns_theta_max 29.136
_diffrn_reflns_theta_min 2.449
_exptl_absorpt_coefficient_mu 0.684
_exptl_absorpt_correction_T_max 0.7458
_exptl_absorpt_correction_T_min 0.6912
_exptl_absorpt_correction_type multi-scan
_exptl_absorpt_process_details sadabs
_exptl_crystal_colour red
_exptl_crystal_density_diffrn 1.221
_exptl_crystal_description block
_exptl_crystal_F_000 1104
_exptl_crystal_recrystallization_method 'Re-crystallisation from solvent: hexanes'
_exptl_crystal_size_max 0.420
_exptl_crystal_size_mid 0.250
_exptl_crystal_size_min 0.140
_refine_diff_density_max 0.435
_refine_diff_density_min -0.312
_refine_diff_density_rms 0.067
_refine_ls_extinction_method none
_refine_ls_goodness_of_fit_ref 1.046
_refine_ls_hydrogen_treatment constr
_refine_ls_matrix_type full
_refine_ls_number_parameters 292
_refine_ls_number_reflns 7484
_refine_ls_number_restraints 0
_refine_ls_restrained_S_all 1.046
_refine_ls_R_factor_all 0.0539
_refine_ls_R_factor_gt 0.0376
_refine_ls_shift/su_max 0.001
_refine_ls_shift/su_mean 0.000
_refine_ls_structure_factor_coef Fsqd
_refine_ls_weighting_details 'w=1/[\s^2^(Fo^2^)+(0.0436P)^2^+0.4255P] where P=(Fo^2^+2Fc^2^)/3'
_refine_ls_weighting_scheme calc
_refine_ls_wR_factor_gt 0.0887
_refine_ls_wR_factor_ref 0.0951
_reflns_Friedel_coverage 0.000
_reflns_number_gt 5799
_reflns_number_total 7484
_reflns_threshold_expression 'I > 2\s(I)'
_cod_data_source_file c8cc02965b3.cif
_cod_data_source_block 1553_0m
_cod_depositor_comments 'Adding full bibliography for 7121577--7121579.cif.'
_cod_database_code 7121578
_shelx_shelxl_version_number 2014/7
_shelx_space_group_comment
; 
The symmetry employed for this shelxl refinement is uniquely defined 
by the following loop, which should always be used as a source of 
symmetry information in preference to the above space-group names. 
They are only intended as comments. 
;
_shelx_estimated_absorpt_t_min 0.762
_shelx_estimated_absorpt_t_max 0.910

loop_
_space_group_symop_operation_xyz
'x, y, z'
'-x, y+1/2, -z+1/2'
'-x, -y, -z'
'x, -y-1/2, z-1/2'

loop_
_atom_site_label
_atom_site_type_symbol
_atom_site_fract_x
_atom_site_fract_y
_atom_site_fract_z
_atom_site_U_iso_or_equiv
_atom_site_adp_type
_atom_site_occupancy
_atom_site_site_symmetry_order
_atom_site_calc_flag
_atom_site_refinement_flags_posn
_atom_site_refinement_flags_adp
Fe1 Fe 0.46041(2) 0.31800(3) 0.36574(2) 0.02061(8) Uani 1 1 d . .
Si1 Si 0.12205(3) 0.25310(5) 0.34768(2) 0.02047(11) Uani 1 1 d . .
Si2 Si 0.21058(3) 0.20201(5) 0.50459(2) 0.02217(12) Uani 1 1 d . .
Si3 Si 0.17377(3) 0.51710(5) 0.46514(2) 0.01994(11) Uani 1 1 d . .
N1 N 0.30202(8) 0.44520(14) 0.32946(7) 0.0153(3) Uani 1 1 d . .
B1 B 0.28616(12) 0.35495(19) 0.39044(9) 0.0161(4) Uani 1 1 d . .
C1 C 0.38425(10) 0.44459(17) 0.30843(8) 0.0177(3) Uani 1 1 d . .
C2 C 0.45124(10) 0.52732(19) 0.34218(9) 0.0232(4) Uani 1 1 d . .
H2 H 0.4478 0.6063 0.3789 0.028 Uiso 1 1 calc R U
C3 C 0.52376(11) 0.4748(2) 0.31514(10) 0.0311(4) Uani 1 1 d . .
H3 H 0.5806 0.5075 0.3314 0.037 Uiso 1 1 calc R U
C4 C 0.50168(12) 0.3637(2) 0.26380(10) 0.0325(5) Uani 1 1 d . .
H4 H 0.5404 0.3041 0.2380 0.039 Uiso 1 1 calc R U
C5 C 0.41564(11) 0.34589(19) 0.25850(9) 0.0245(4) Uani 1 1 d . .
H5 H 0.3831 0.2749 0.2266 0.029 Uiso 1 1 calc R U
C6 C 0.36734(10) 0.26998(18) 0.42259(9) 0.0197(3) Uani 1 1 d . .
C7 C 0.39725(11) 0.14328(19) 0.38931(10) 0.0276(4) Uani 1 1 d . .
H7 H 0.3649 0.0822 0.3518 0.033 Uiso 1 1 calc R U
C8 C 0.48073(12) 0.1210(2) 0.41588(11) 0.0355(5) Uani 1 1 d . .
H8 H 0.5169 0.0439 0.3997 0.043 Uiso 1 1 calc R U
C9 C 0.50405(12) 0.2316(2) 0.46744(10) 0.0331(5) Uani 1 1 d . .
H9 H 0.5598 0.2464 0.4938 0.040 Uiso 1 1 calc R U
C10 C 0.43502(11) 0.3218(2) 0.47222(9) 0.0255(4) Uani 1 1 d . .
H10 H 0.4343 0.4092 0.5038 0.031 Uiso 1 1 calc R U
C11 C 0.24102(10) 0.51321(17) 0.27551(8) 0.0184(3) Uani 1 1 d . .
H11A H 0.1902 0.5234 0.2998 0.022 Uiso 1 1 calc R U
H11B H 0.2291 0.4457 0.2337 0.022 Uiso 1 1 calc R U
C12 C 0.25923(10) 0.65989(18) 0.24176(9) 0.0209(4) Uani 1 1 d . .
C13 C 0.17773(12) 0.7119(2) 0.20161(12) 0.0370(5) Uani 1 1 d . .
H13A H 0.1863 0.8024 0.1764 0.055 Uiso 1 1 calc R U
H13B H 0.1383 0.7259 0.2379 0.055 Uiso 1 1 calc R U
H13C H 0.1568 0.6405 0.1649 0.055 Uiso 1 1 calc R U
C14 C 0.28899(11) 0.76947(18) 0.30123(10) 0.0260(4) Uani 1 1 d . .
H14A H 0.3408 0.7375 0.3273 0.039 Uiso 1 1 calc R U
H14B H 0.2484 0.7792 0.3368 0.039 Uiso 1 1 calc R U
H14C H 0.2968 0.8619 0.2776 0.039 Uiso 1 1 calc R U
C15 C 0.32001(12) 0.6491(2) 0.18315(9) 0.0282(4) Uani 1 1 d . .
H15A H 0.3246 0.7421 0.1592 0.042 Uiso 1 1 calc R U
H15B H 0.3007 0.5780 0.1457 0.042 Uiso 1 1 calc R U
H15C H 0.3735 0.6204 0.2072 0.042 Uiso 1 1 calc R U
C16 C 0.19866(10) 0.33574(16) 0.42300(8) 0.0158(3) Uani 1 1 d . .
C17 C 0.05045(12) 0.1166(2) 0.38105(11) 0.0371(5) Uani 1 1 d . .
H17A H 0.0186 0.0728 0.3383 0.056 Uiso 1 1 calc R U
H17B H 0.0135 0.1630 0.4127 0.056 Uiso 1 1 calc R U
H17C H 0.0820 0.0428 0.4096 0.056 Uiso 1 1 calc R U
C18 C 0.04735(11) 0.3753(2) 0.29291(11) 0.0328(4) Uani 1 1 d . .
H18A H 0.0769 0.4548 0.2729 0.049 Uiso 1 1 calc R U
H18B H 0.0084 0.4125 0.3254 0.049 Uiso 1 1 calc R U
H18C H 0.0180 0.3220 0.2519 0.049 Uiso 1 1 calc R U
C19 C 0.17939(12) 0.1534(2) 0.27940(10) 0.0299(4) Uani 1 1 d . .
H19A H 0.1406 0.1111 0.2409 0.045 Uiso 1 1 calc R U
H19B H 0.2120 0.0777 0.3053 0.045 Uiso 1 1 calc R U
H19C H 0.2155 0.2194 0.2564 0.045 Uiso 1 1 calc R U
C20 C 0.11370(13) 0.1674(2) 0.55031(10) 0.0374(5) Uani 1 1 d . .
H20A H 0.1005 0.0655 0.5473 0.056 Uiso 1 1 calc R U
H20B H 0.0687 0.2223 0.5247 0.056 Uiso 1 1 calc R U
H20C H 0.1220 0.1965 0.6025 0.056 Uiso 1 1 calc R U
C21 C 0.24499(13) 0.02031(19) 0.47655(11) 0.0344(5) Uani 1 1 d . .
H21A H 0.3046 0.0186 0.4786 0.052 Uiso 1 1 calc R U
H21B H 0.2213 -0.0007 0.4258 0.052 Uiso 1 1 calc R U
H21C H 0.2269 -0.0516 0.5106 0.052 Uiso 1 1 calc R U
C22 C 0.28606(12) 0.2599(2) 0.58416(9) 0.0311(4) Uani 1 1 d . .
H22A H 0.2864 0.1905 0.6247 0.047 Uiso 1 1 calc R U
H22B H 0.2704 0.3538 0.6019 0.047 Uiso 1 1 calc R U
H22C H 0.3406 0.2656 0.5674 0.047 Uiso 1 1 calc R U
C23 C 0.10836(12) 0.6476(2) 0.40620(10) 0.0291(4) Uani 1 1 d . .
H23A H 0.1029 0.7360 0.4342 0.044 Uiso 1 1 calc R U
H23B H 0.0543 0.6060 0.3929 0.044 Uiso 1 1 calc R U
H23C H 0.1339 0.6685 0.3609 0.044 Uiso 1 1 calc R U
C24 C 0.11530(12) 0.5076(2) 0.54890(10) 0.0326(5) Uani 1 1 d . .
H24A H 0.1476 0.4562 0.5889 0.049 Uiso 1 1 calc R U
H24B H 0.0637 0.4572 0.5359 0.049 Uiso 1 1 calc R U
H24C H 0.1041 0.6044 0.5656 0.049 Uiso 1 1 calc R U
C25 C 0.27185(11) 0.61087(19) 0.49647(10) 0.0283(4) Uani 1 1 d . .
H25A H 0.3003 0.6346 0.4532 0.042 Uiso 1 1 calc R U
H25B H 0.3064 0.5484 0.5298 0.042 Uiso 1 1 calc R U
H25C H 0.2601 0.6986 0.5228 0.042 Uiso 1 1 calc R U

loop_
_atom_site_aniso_label
_atom_site_aniso_U_11
_atom_site_aniso_U_22
_atom_site_aniso_U_33
_atom_site_aniso_U_23
_atom_site_aniso_U_13
_atom_site_aniso_U_12
Fe1 0.01545(14) 0.02354(14) 0.02254(12) 0.00200(10) 0.00059(10) 0.00425(10)
Si1 0.0199(3) 0.0217(2) 0.0191(2) -0.00107(18) -0.00131(18) -0.0053(2)
Si2 0.0267(3) 0.0221(2) 0.0175(2) 0.00383(18) 0.00105(19) -0.0044(2)
Si3 0.0191(3) 0.0201(2) 0.0211(2) -0.00426(18) 0.00431(18) -0.00100(19)
N1 0.0116(7) 0.0169(7) 0.0172(6) 0.0006(5) 0.0001(5) 0.0010(5)
B1 0.0183(10) 0.0135(8) 0.0162(8) -0.0035(7) -0.0004(7) -0.0020(7)
C1 0.0143(9) 0.0219(8) 0.0167(7) 0.0032(6) 0.0011(6) 0.0031(7)
C2 0.0185(9) 0.0236(9) 0.0273(8) 0.0060(7) 0.0018(7) -0.0003(7)
C3 0.0144(9) 0.0402(11) 0.0387(10) 0.0130(9) 0.0035(8) 0.0005(8)
C4 0.0237(10) 0.0465(12) 0.0285(9) 0.0044(9) 0.0084(8) 0.0119(9)
C5 0.0236(10) 0.0304(10) 0.0194(7) -0.0006(7) 0.0021(7) 0.0080(8)
C6 0.0176(9) 0.0207(8) 0.0206(7) 0.0054(7) 0.0013(6) -0.0002(7)
C7 0.0244(10) 0.0213(9) 0.0365(10) 0.0047(8) 0.0009(8) 0.0032(8)
C8 0.0249(11) 0.0318(11) 0.0496(12) 0.0123(9) 0.0033(9) 0.0100(9)
C9 0.0200(10) 0.0451(12) 0.0328(9) 0.0142(9) -0.0043(8) 0.0048(9)
C10 0.0215(10) 0.0346(10) 0.0194(7) 0.0042(7) -0.0021(7) 0.0000(8)
C11 0.0153(9) 0.0210(8) 0.0184(7) 0.0037(6) -0.0003(6) 0.0016(7)
C12 0.0184(9) 0.0204(8) 0.0236(8) 0.0065(7) 0.0011(7) 0.0009(7)
C13 0.0283(11) 0.0380(12) 0.0429(11) 0.0194(9) -0.0043(9) 0.0045(9)
C14 0.0262(10) 0.0189(9) 0.0337(9) 0.0021(7) 0.0063(8) 0.0025(8)
C15 0.0321(11) 0.0319(10) 0.0210(8) 0.0065(7) 0.0040(7) -0.0058(8)
C16 0.0160(9) 0.0159(8) 0.0154(7) -0.0001(6) 0.0012(6) -0.0017(6)
C17 0.0324(12) 0.0413(12) 0.0362(10) -0.0004(9) -0.0033(9) -0.0204(10)
C18 0.0204(10) 0.0380(11) 0.0376(10) 0.0044(9) -0.0086(8) -0.0047(9)
C19 0.0369(12) 0.0273(10) 0.0247(8) -0.0082(8) 0.0000(8) -0.0032(9)
C20 0.0410(13) 0.0426(12) 0.0300(9) 0.0057(9) 0.0098(9) -0.0142(10)
C21 0.0467(13) 0.0216(9) 0.0350(10) 0.0079(8) 0.0047(9) -0.0011(9)
C22 0.0347(12) 0.0388(11) 0.0187(8) 0.0078(8) -0.0023(7) -0.0048(9)
C23 0.0269(11) 0.0270(10) 0.0345(9) -0.0011(8) 0.0087(8) 0.0067(8)
C24 0.0343(12) 0.0401(12) 0.0250(8) -0.0081(8) 0.0105(8) -0.0011(9)
C25 0.0280(11) 0.0233(9) 0.0336(9) -0.0083(8) 0.0033(8) -0.0028(8)

loop_
_atom_type_symbol
_atom_type_description
_atom_type_scat_dispersion_real
_atom_type_scat_dispersion_imag
_atom_type_scat_source
C C 0.0033 0.0016 'International Tables Vol C Tables 4.2.6.8 and 6.1.1.4'
H H 0.0000 0.0000 'International Tables Vol C Tables 4.2.6.8 and 6.1.1.4'
B B 0.0013 0.0007 'International Tables Vol C Tables 4.2.6.8 and 6.1.1.4'
N N 0.0061 0.0033 'International Tables Vol C Tables 4.2.6.8 and 6.1.1.4'
Si Si 0.0817 0.0704 'International Tables Vol C Tables 4.2.6.8 and 6.1.1.4'
Fe Fe 0.3463 0.8444 'International Tables Vol C Tables 4.2.6.8 and 6.1.1.4'

loop_
_geom_angle_atom_site_label_1
_geom_angle_atom_site_label_2
_geom_angle_atom_site_label_3
_geom_angle
C1 Fe1 C6 85.64(7)
C1 Fe1 C7 106.86(7)
C6 Fe1 C7 42.29(7)
C1 Fe1 C2 42.43(7)
C6 Fe1 C2 106.62(7)
C7 Fe1 C2 144.20(7)
C1 Fe1 C10 108.22(7)
C6 Fe1 C10 42.26(7)
C7 Fe1 C10 69.38(8)
C2 Fe1 C10 99.63(7)
C1 Fe1 C5 42.11(6)
C6 Fe1 C5 107.59(7)
C7 Fe1 C5 99.41(8)
C2 Fe1 C5 70.00(7)
C10 Fe1 C5 145.61(7)
C1 Fe1 C8 147.53(8)
C6 Fe1 C8 70.68(7)
C7 Fe1 C8 40.87(7)
C2 Fe1 C8 165.73(8)
C10 Fe1 C8 68.68(8)
C5 Fe1 C8 124.27(8)
C1 Fe1 C9 149.04(7)
C6 Fe1 C9 70.52(7)
C7 Fe1 C9 68.45(8)
C2 Fe1 C9 125.58(8)
C10 Fe1 C9 40.87(7)
C5 Fe1 C9 164.41(8)
C8 Fe1 C9 40.15(8)
C1 Fe1 C3 70.04(7)
C6 Fe1 C3 147.38(7)
C7 Fe1 C3 165.53(8)
C2 Fe1 C3 40.85(7)
C10 Fe1 C3 125.09(8)
C5 Fe1 C3 68.54(8)
C8 Fe1 C3 139.57(8)
C9 Fe1 C3 121.74(8)
C1 Fe1 C4 69.70(7)
C6 Fe1 C4 148.12(7)
C7 Fe1 C4 125.55(8)
C2 Fe1 C4 68.55(7)
C10 Fe1 C4 165.07(8)
C5 Fe1 C4 40.57(7)
C8 Fe1 C4 121.39(8)
C9 Fe1 C4 139.04(8)
C3 Fe1 C4 39.99(8)
C19 Si1 C17 104.32(9)
C19 Si1 C18 107.55(9)
C17 Si1 C18 100.63(9)
C19 Si1 C16 109.17(8)
C17 Si1 C16 115.71(8)
C18 Si1 C16 118.26(8)
C21 Si2 C22 105.87(9)
C21 Si2 C20 104.67(9)
C22 Si2 C20 103.57(9)
C21 Si2 C16 113.00(7)
C22 Si2 C16 113.87(8)
C20 Si2 C16 114.84(8)
C25 Si3 C24 106.02(8)
C25 Si3 C23 106.96(9)
C24 Si3 C23 100.14(9)
C25 Si3 C16 108.74(8)
C24 Si3 C16 115.19(8)
C23 Si3 C16 118.77(8)
B1 N1 C1 116.77(13)
B1 N1 C11 126.78(13)
C1 N1 C11 114.95(12)
N1 B1 C6 110.98(14)
N1 B1 C16 125.70(15)
C6 B1 C16 123.31(13)
C5 C1 C2 107.86(15)
C5 C1 N1 125.49(15)
C2 C1 N1 126.00(14)
C5 C1 Fe1 71.72(9)
C2 C1 Fe1 71.14(9)
N1 C1 Fe1 115.64(10)
C3 C2 C1 107.67(16)
C3 C2 Fe1 71.87(11)
C1 C2 Fe1 66.43(9)
C3 C2 H2 126.2
C1 C2 H2 126.2
Fe1 C2 H2 126.2
C4 C3 C2 108.11(16)
C4 C3 Fe1 70.22(11)
C2 C3 Fe1 67.28(10)
C4 C3 H3 125.9
C2 C3 H3 125.9
Fe1 C3 H3 125.9
C3 C4 C5 108.50(16)
C3 C4 Fe1 69.79(10)
C5 C4 Fe1 67.62(9)
C3 C4 H4 125.7
C5 C4 H4 125.7
Fe1 C4 H4 125.7
C4 C5 C1 107.79(16)
C4 C5 Fe1 71.81(10)
C1 C5 Fe1 66.17(9)
C4 C5 H5 126.1
C1 C5 H5 126.1
Fe1 C5 H5 126.1
C7 C6 C10 105.17(15)
C7 C6 B1 124.25(15)
C10 C6 B1 128.15(15)
C7 C6 Fe1 69.76(10)
C10 C6 Fe1 69.94(9)
B1 C6 Fe1 110.96(10)
C8 C7 C6 109.86(17)
C8 C7 Fe1 71.80(11)
C6 C7 Fe1 67.95(10)
C8 C7 H7 125.1
C6 C7 H7 125.1
Fe1 C7 H7 125.1
C9 C8 C7 107.50(17)
C9 C8 Fe1 69.97(11)
C7 C8 Fe1 67.32(10)
C9 C8 H8 126.2
C7 C8 H8 126.2
Fe1 C8 H8 126.2
C8 C9 C10 107.99(17)
C8 C9 Fe1 69.88(11)
C10 C9 Fe1 67.45(10)
C8 C9 H9 126.0
C10 C9 H9 126.0
Fe1 C9 H9 126.0
C9 C10 C6 109.45(17)
C9 C10 Fe1 71.68(10)
C6 C10 Fe1 67.79(9)
C9 C10 H10 125.3
C6 C10 H10 125.3
Fe1 C10 H10 125.3
N1 C11 C12 119.99(14)
N1 C11 H11A 107.3
C12 C11 H11A 107.3
N1 C11 H11B 107.3
C12 C11 H11B 107.3
H11A C11 H11B 106.9
C14 C12 C15 110.18(14)
C14 C12 C13 108.66(15)
C15 C12 C13 107.14(15)
C14 C12 C11 112.31(13)
C15 C12 C11 112.44(14)
C13 C12 C11 105.82(14)
C12 C13 H13A 109.5
C12 C13 H13B 109.5
H13A C13 H13B 109.5
C12 C13 H13C 109.5
H13A C13 H13C 109.5
H13B C13 H13C 109.5
C12 C14 H14A 109.5
C12 C14 H14B 109.5
H14A C14 H14B 109.5
C12 C14 H14C 109.5
H14A C14 H14C 109.5
H14B C14 H14C 109.5
C12 C15 H15A 109.5
C12 C15 H15B 109.5
H15A C15 H15B 109.5
C12 C15 H15C 109.5
H15A C15 H15C 109.5
H15B C15 H15C 109.5
B1 C16 Si1 109.28(10)
B1 C16 Si3 106.24(10)
Si1 C16 Si3 119.04(8)
B1 C16 Si2 109.00(11)
Si1 C16 Si2 106.75(8)
Si3 C16 Si2 106.21(7)
Si1 C17 H17A 109.5
Si1 C17 H17B 109.5
H17A C17 H17B 109.5
Si1 C17 H17C 109.5
H17A C17 H17C 109.5
H17B C17 H17C 109.5
Si1 C18 H18A 109.5
Si1 C18 H18B 109.5
H18A C18 H18B 109.5
Si1 C18 H18C 109.5
H18A C18 H18C 109.5
H18B C18 H18C 109.5
Si1 C19 H19A 109.5
Si1 C19 H19B 109.5
H19A C19 H19B 109.5
Si1 C19 H19C 109.5
H19A C19 H19C 109.5
H19B C19 H19C 109.5
Si2 C20 H20A 109.5
Si2 C20 H20B 109.5
H20A C20 H20B 109.5
Si2 C20 H20C 109.5
H20A C20 H20C 109.5
H20B C20 H20C 109.5
Si2 C21 H21A 109.5
Si2 C21 H21B 109.5
H21A C21 H21B 109.5
Si2 C21 H21C 109.5
H21A C21 H21C 109.5
H21B C21 H21C 109.5
Si2 C22 H22A 109.5
Si2 C22 H22B 109.5
H22A C22 H22B 109.5
Si2 C22 H22C 109.5
H22A C22 H22C 109.5
H22B C22 H22C 109.5
Si3 C23 H23A 109.5
Si3 C23 H23B 109.5
H23A C23 H23B 109.5
Si3 C23 H23C 109.5
H23A C23 H23C 109.5
H23B C23 H23C 109.5
Si3 C24 H24A 109.5
Si3 C24 H24B 109.5
H24A C24 H24B 109.5
Si3 C24 H24C 109.5
H24A C24 H24C 109.5
H24B C24 H24C 109.5
Si3 C25 H25A 109.5
Si3 C25 H25B 109.5
H25A C25 H25B 109.5
Si3 C25 H25C 109.5
H25A C25 H25C 109.5
H25B C25 H25C 109.5

loop_
_geom_bond_atom_site_label_1
_geom_bond_atom_site_label_2
_geom_bond_distance
Fe1 C1 1.9474(16)
Fe1 C6 1.9859(16)
Fe1 C7 2.0103(19)
Fe1 C2 2.0105(18)
Fe1 C10 2.0149(17)
Fe1 C5 2.0215(17)
Fe1 C8 2.0698(19)
Fe1 C9 2.0710(18)
Fe1 C3 2.0713(18)
Fe1 C4 2.0769(17)
Si1 C19 1.8811(18)
Si1 C17 1.8828(19)
Si1 C18 1.8865(19)
Si1 C16 1.9233(16)
Si2 C21 1.8816(19)
Si2 C22 1.8837(18)
Si2 C20 1.9014(19)
Si2 C16 1.9319(15)
Si3 C25 1.8762(18)
Si3 C24 1.8814(17)
Si3 C23 1.8867(19)
Si3 C16 1.9250(16)
N1 B1 1.436(2)
N1 C1 1.446(2)
N1 C11 1.473(2)
B1 C6 1.614(2)
B1 C16 1.624(2)
C1 C5 1.428(2)
C1 C2 1.434(2)
C2 C3 1.426(2)
C2 H2 1.0000
C3 C4 1.418(3)
C3 H3 1.0000
C4 C5 1.422(3)
C4 H4 1.0000
C5 H5 1.0000
C6 C7 1.442(2)
C6 C10 1.443(2)
C7 C8 1.426(3)
C7 H7 1.0000
C8 C9 1.421(3)
C8 H8 1.0000
C9 C10 1.428(3)
C9 H9 1.0000
C10 H10 1.0000
C11 C12 1.547(2)
C11 H11A 0.9900
C11 H11B 0.9900
C12 C14 1.532(2)
C12 C15 1.536(2)
C12 C13 1.539(2)
C13 H13A 0.9800
C13 H13B 0.9800
C13 H13C 0.9800
C14 H14A 0.9800
C14 H14B 0.9800
C14 H14C 0.9800
C15 H15A 0.9800
C15 H15B 0.9800
C15 H15C 0.9800
C17 H17A 0.9800
C17 H17B 0.9800
C17 H17C 0.9800
C18 H18A 0.9800
C18 H18B 0.9800
C18 H18C 0.9800
C19 H19A 0.9800
C19 H19B 0.9800
C19 H19C 0.9800
C20 H20A 0.9800
C20 H20B 0.9800
C20 H20C 0.9800
C21 H21A 0.9800
C21 H21B 0.9800
C21 H21C 0.9800
C22 H22A 0.9800
C22 H22B 0.9800
C22 H22C 0.9800
C23 H23A 0.9800
C23 H23B 0.9800
C23 H23C 0.9800
C24 H24A 0.9800
C24 H24B 0.9800
C24 H24C 0.9800
C25 H25A 0.9800
C25 H25B 0.9800
C25 H25C 0.9800

loop_
_geom_torsion_atom_site_label_1
_geom_torsion_atom_site_label_2
_geom_torsion_atom_site_label_3
_geom_torsion_atom_site_label_4
_geom_torsion
C1 N1 B1 C6 -0.10(19)
C11 N1 B1 C6 165.11(14)
C1 N1 B1 C16 -178.88(14)
C11 N1 B1 C16 -13.7(2)
B1 N1 C1 C5 86.07(19)
C11 N1 C1 C5 -80.89(19)
B1 N1 C1 C2 -83.62(19)
C11 N1 C1 C2 109.41(17)
B1 N1 C1 Fe1 0.95(17)
C11 N1 C1 Fe1 -166.02(10)
C5 C1 C2 C3 -2.42(18)
N1 C1 C2 C3 168.78(15)
Fe1 C1 C2 C3 60.30(12)
C5 C1 C2 Fe1 -62.72(11)
N1 C1 C2 Fe1 108.48(15)
C1 C2 C3 C4 1.56(19)
Fe1 C2 C3 C4 58.47(13)
C1 C2 C3 Fe1 -56.91(11)
C2 C3 C4 C5 -0.1(2)
Fe1 C3 C4 C5 56.57(13)
C2 C3 C4 Fe1 -56.67(12)
C3 C4 C5 C1 -1.4(2)
Fe1 C4 C5 C1 56.48(11)
C3 C4 C5 Fe1 -57.88(13)
C2 C1 C5 C4 2.36(19)
N1 C1 C5 C4 -168.90(15)
Fe1 C1 C5 C4 -59.99(12)
C2 C1 C5 Fe1 62.34(11)
N1 C1 C5 Fe1 -108.91(15)
N1 B1 C6 C7 -79.9(2)
C16 B1 C6 C7 98.87(19)
N1 B1 C6 C10 79.7(2)
C16 B1 C6 C10 -101.5(2)
N1 B1 C6 Fe1 -0.74(16)
C16 B1 C6 Fe1 178.07(11)
C10 C6 C7 C8 -1.70(19)
B1 C6 C7 C8 161.84(16)
Fe1 C6 C7 C8 59.70(13)
C10 C6 C7 Fe1 -61.40(11)
B1 C6 C7 Fe1 102.14(15)
C6 C7 C8 C9 1.2(2)
Fe1 C7 C8 C9 58.60(13)
C6 C7 C8 Fe1 -57.39(12)
C7 C8 C9 C10 -0.2(2)
Fe1 C8 C9 C10 56.75(12)
C7 C8 C9 Fe1 -56.96(13)
C8 C9 C10 C6 -0.9(2)
Fe1 C9 C10 C6 57.37(12)
C8 C9 C10 Fe1 -58.24(13)
C7 C6 C10 C9 1.56(19)
B1 C6 C10 C9 -161.11(16)
Fe1 C6 C10 C9 -59.72(12)
C7 C6 C10 Fe1 61.27(11)
B1 C6 C10 Fe1 -101.39(16)
B1 N1 C11 C12 147.70(15)
C1 N1 C11 C12 -46.86(19)
N1 C11 C12 C14 -50.2(2)
N1 C11 C12 C15 74.74(18)
N1 C11 C12 C13 -168.62(15)
N1 B1 C16 Si1 63.50(18)
C6 B1 C16 Si1 -115.13(14)
N1 B1 C16 Si3 -66.11(17)
C6 B1 C16 Si3 115.25(14)
N1 B1 C16 Si2 179.82(13)
C6 B1 C16 Si2 1.18(18)
